data_4073617
loop_
_publ_author_name
'Fischer, Paul J.'
'Herm, Zoey R.'
'Kucera, Benjamin E.'

_publ_section_title
;
 [(2-(Trimethylammonium)ethyl)cyclopentadienyl]tricarbonylmetalates:&#x00A0;
 Group VI Metal Zwitterions
;
_journal_issue 18
_journal_name_full Organometallics
_journal_page_first 4680
_journal_paper_doi 10.1021/om700497z
_journal_volume 26
_journal_year 2007
_chemical_formula_moiety 'C14 H20 N O3 W, I'
_chemical_formula_sum 'C14 H20 I N O3 W'
_chemical_formula_weight 561.06
_chemical_name_common 05230
_chemical_name_systematic
; 
 ? 
;
_space_group_IT_number 14
_symmetry_cell_setting monoclinic
_symmetry_space_group_name_Hall '-P 2ybc'
_symmetry_space_group_name_H-M 'P 1 21/c 1'
_atom_sites_solution_hydrogens geom
_atom_sites_solution_primary direct
_atom_sites_solution_secondary difmap
_audit_creation_method SHELXL-97
_cell_angle_alpha 90.00
_cell_angle_beta 115.575(4)
_cell_angle_gamma 90.00
_cell_formula_units_Z 4
_cell_length_a 14.725(4)
_cell_length_b 7.807(2)
_cell_length_c 16.683(4)
_cell_measurement_reflns_used 2194
_cell_measurement_temperature 173(2)
_cell_measurement_theta_max 23.88
_cell_measurement_theta_min 2.71
_cell_volume 1729.9(8)
_computing_cell_refinement 'SAINT, Bruker'
_computing_data_collection 'SMART, Bruker'
_computing_data_reduction 'SAINT, Bruker'
_computing_molecular_graphics 'SHELXTL, Bruker'
_computing_publication_material 'Bruker SHELXTL'
_computing_structure_refinement 'SHELXL-97 (Sheldrick, 1997)'
_computing_structure_solution 'SHELXS-97 (Sheldrick, 1990)'
_diffrn_ambient_temperature 173(2)
_diffrn_measured_fraction_theta_full 0.999
_diffrn_measured_fraction_theta_max 0.999
_diffrn_measurement_device_type 'Bruker SMART Platform CCD'
_diffrn_measurement_method 'area detector, omega scans per phi'
_diffrn_radiation_monochromator graphite
_diffrn_radiation_source 'normal-focus sealed tube'
_diffrn_radiation_type MoK\a
_diffrn_radiation_wavelength 0.71073
_diffrn_reflns_av_R_equivalents 0.0496
_diffrn_reflns_av_sigmaI/netI 0.0353
_diffrn_reflns_limit_h_max 17
_diffrn_reflns_limit_h_min -17
_diffrn_reflns_limit_k_max 9
_diffrn_reflns_limit_k_min -9
_diffrn_reflns_limit_l_max 19
_diffrn_reflns_limit_l_min -19
_diffrn_reflns_number 16278
_diffrn_reflns_theta_full 25.03
_diffrn_reflns_theta_max 25.03
_diffrn_reflns_theta_min 1.53
_exptl_absorpt_coefficient_mu 8.468
_exptl_absorpt_correction_T_max 0.7852
_exptl_absorpt_correction_T_min 0.2822
_exptl_absorpt_correction_type multi-scan
_exptl_absorpt_process_details 'SADABS, R. Blessing, 1995'
_exptl_crystal_colour colorless
_exptl_crystal_density_diffrn 2.154
_exptl_crystal_density_meas 0
_exptl_crystal_density_method 'not measured'
_exptl_crystal_description plate
_exptl_crystal_F_000 1048
_exptl_crystal_size_max 0.20
_exptl_crystal_size_mid 0.10
_exptl_crystal_size_min 0.03
_refine_diff_density_max 1.680
_refine_diff_density_min -1.195
_refine_diff_density_rms 0.160
_refine_ls_extinction_method none
_refine_ls_goodness_of_fit_ref 1.045
_refine_ls_hydrogen_treatment riding
_refine_ls_matrix_type full
_refine_ls_number_parameters 186
_refine_ls_number_reflns 3047
_refine_ls_number_restraints 0
_refine_ls_restrained_S_all 1.045
_refine_ls_R_factor_all 0.0448
_refine_ls_R_factor_gt 0.0276
_refine_ls_shift/su_max 0.001
_refine_ls_shift/su_mean 0.000
_refine_ls_structure_factor_coef Fsqd
_refine_ls_weighting_details 'calc w=1/[\s^2^(Fo^2^)+(0.0297P)^2^+8.4081P] where P=(Fo^2^+2Fc^2^)/3'
_refine_ls_weighting_scheme calc
_refine_ls_wR_factor_gt 0.0631
_refine_ls_wR_factor_ref 0.0716
_reflns_number_gt 2450
_reflns_number_total 3047
_reflns_threshold_expression >2sigma(I)
_cod_data_source_file om700497z.cif
_cod_data_source_block 18
_cod_depositor_comments
;
The following automatic conversions were performed:

'_symmetry_cell_setting' value 'Monoclinic' changed to 'monoclinic'
according to /home/saulius/struct/CIF-dictionaries/cif_core.dic
dictionary named 'cif_core.dic' version 2.4.1 from 2010-06-29.

Automatic conversion script
Id: cif_fix_values 1715 2011-07-08 13:25:40Z adriana 
;
_cod_original_sg_symbol_H-M P2(1)/c
_cod_database_code 4073617

loop_
_symmetry_equiv_pos_as_xyz
'x, y, z'
'-x, y+1/2, -z+1/2'
'-x, -y, -z'
'x, -y-1/2, z-1/2'

loop_
_atom_site_label
_atom_site_type_symbol
_atom_site_fract_x
_atom_site_fract_y
_atom_site_fract_z
_atom_site_U_iso_or_equiv
_atom_site_adp_type
_atom_site_occupancy
_atom_site_symmetry_multiplicity
_atom_site_calc_flag
_atom_site_refinement_flags
W1 W 0.86342(2) 0.33925(4) 0.819657(18) 0.02652(10) Uani 1 1 d .
I1 I 0.50188(4) 0.27839(6) 0.84261(3) 0.03506(14) Uani 1 1 d .
O1 O 0.9067(7) 0.7242(11) 0.8724(7) 0.111(3) Uani 1 1 d .
O2 O 0.8453(7) 0.3571(15) 0.9986(5) 0.120(4) Uani 1 1 d .
O3 O 1.0398(6) 0.0958(12) 0.9395(5) 0.089(2) Uani 1 1 d .
N1 N 0.6415(4) 0.7168(7) 0.4784(4) 0.0258(13) Uani 1 1 d .
C1 C 0.8921(7) 0.5809(14) 0.8551(7) 0.063(3) Uani 1 1 d .
C2 C 0.8515(7) 0.3453(16) 0.9341(6) 0.070(3) Uani 1 1 d .
C3 C 0.9727(7) 0.1775(14) 0.8961(6) 0.056(3) Uani 1 1 d .
C4 C 1.0110(10) 0.4014(13) 0.8017(7) 0.094(4) Uani 1 1 d .
H4A H 1.0008 0.5068 0.7669 0.141 Uiso 1 1 calc R
H4B H 1.0254 0.3065 0.7705 0.141 Uiso 1 1 calc R
H4C H 1.0677 0.4167 0.8602 0.141 Uiso 1 1 calc R
C5 C 0.7525(5) 0.3991(9) 0.6734(4) 0.0269(15) Uani 1 1 d .
C6 C 0.6949(5) 0.3793(10) 0.7236(4) 0.0321(17) Uani 1 1 d .
H6 H 0.6492 0.4673 0.7303 0.039 Uiso 1 1 calc R
C7 C 0.7048(5) 0.2080(10) 0.7531(5) 0.0348(18) Uani 1 1 d .
H7 H 0.6683 0.1540 0.7851 0.042 Uiso 1 1 calc R
C8 C 0.7681(6) 0.1227(10) 0.7226(5) 0.042(2) Uani 1 1 d .
H8 H 0.7844 -0.0024 0.7298 0.051 Uiso 1 1 calc R
C9 C 0.7967(6) 0.2381(10) 0.6728(5) 0.0364(18) Uani 1 1 d .
H9 H 0.8361 0.2090 0.6386 0.044 Uiso 1 1 calc R
C10 C 0.7539(5) 0.5565(10) 0.6218(5) 0.0349(18) Uani 1 1 d .
H10A H 0.8087 0.5477 0.6027 0.042 Uiso 1 1 calc R
H10B H 0.7659 0.6596 0.6596 0.042 Uiso 1 1 calc R
C11 C 0.6526(5) 0.5705(9) 0.5411(4) 0.0252(15) Uani 1 1 d .
H11A H 0.6401 0.4620 0.5072 0.030 Uiso 1 1 calc R
H11B H 0.5996 0.5817 0.5622 0.030 Uiso 1 1 calc R
C12 C 0.7008(6) 0.6878(12) 0.4269(6) 0.049(2) Uani 1 1 d .
H12A H 0.6892 0.7826 0.3851 0.073 Uiso 1 1 calc R
H12B H 0.6797 0.5800 0.3939 0.073 Uiso 1 1 calc R
H12C H 0.7725 0.6818 0.4676 0.073 Uiso 1 1 calc R
C13 C 0.5326(5) 0.7282(10) 0.4131(5) 0.0320(17) Uani 1 1 d .
H13A H 0.4915 0.7515 0.4449 0.048 Uiso 1 1 calc R
H13B H 0.5114 0.6196 0.3808 0.048 Uiso 1 1 calc R
H13C H 0.5238 0.8210 0.3708 0.048 Uiso 1 1 calc R
C14 C 0.6723(6) 0.8840(9) 0.5270(5) 0.0378(19) Uani 1 1 d .
H14A H 0.6408 0.8958 0.5677 0.057 Uiso 1 1 calc R
H14B H 0.6507 0.9784 0.4841 0.057 Uiso 1 1 calc R
H14C H 0.7457 0.8870 0.5608 0.057 Uiso 1 1 calc R

loop_
_atom_site_aniso_label
_atom_site_aniso_U_11
_atom_site_aniso_U_22
_atom_site_aniso_U_33
_atom_site_aniso_U_23
_atom_site_aniso_U_13
_atom_site_aniso_U_12
W1 0.02179(15) 0.03828(18) 0.01722(15) -0.00087(13) 0.00626(11) -0.00024(13)
I1 0.0476(3) 0.0294(3) 0.0311(3) -0.0006(2) 0.0198(2) -0.0044(2)
O1 0.125(8) 0.064(6) 0.128(8) -0.051(6) 0.039(6) -0.020(5)
O2 0.120(7) 0.208(11) 0.041(5) 0.018(6) 0.042(5) 0.043(7)
O3 0.065(5) 0.118(7) 0.078(5) 0.026(5) 0.025(4) 0.022(5)
N1 0.024(3) 0.030(3) 0.022(3) 0.001(2) 0.009(3) -0.009(2)
C1 0.060(6) 0.056(7) 0.062(6) -0.027(5) 0.016(5) -0.009(5)
C2 0.044(5) 0.135(10) 0.022(5) -0.011(5) 0.005(4) 0.028(6)
C3 0.036(5) 0.085(7) 0.041(5) 0.009(5) 0.011(4) 0.030(5)
C4 0.179(13) 0.032(5) 0.065(7) 0.003(5) 0.047(8) 0.033(7)
C5 0.021(3) 0.040(4) 0.016(3) 0.002(3) 0.004(3) -0.002(3)
C6 0.016(3) 0.050(5) 0.023(4) -0.001(3) 0.001(3) -0.004(3)
C7 0.031(4) 0.043(5) 0.024(4) 0.004(3) 0.006(3) -0.011(3)
C8 0.055(5) 0.029(4) 0.028(4) -0.005(3) 0.004(4) -0.003(4)
C9 0.038(4) 0.047(5) 0.018(4) -0.004(3) 0.006(3) 0.008(4)
C10 0.030(4) 0.043(5) 0.025(4) 0.005(3) 0.005(3) -0.008(3)
C11 0.025(4) 0.026(4) 0.020(3) 0.002(3) 0.004(3) -0.005(3)
C12 0.044(5) 0.069(6) 0.036(5) 0.010(4) 0.020(4) 0.004(4)
C13 0.027(4) 0.034(4) 0.025(4) 0.002(3) 0.002(3) -0.006(3)
C14 0.037(4) 0.030(4) 0.037(4) 0.001(3) 0.008(4) -0.013(3)

loop_
_atom_type_symbol
_atom_type_description
_atom_type_scat_dispersion_real
_atom_type_scat_dispersion_imag
_atom_type_scat_source
C C 0.0033 0.0016 'International Tables Vol C Tables 4.2.6.8 and 6.1.1.4'
H H 0.0000 0.0000 'International Tables Vol C Tables 4.2.6.8 and 6.1.1.4'
N N 0.0061 0.0033 'International Tables Vol C Tables 4.2.6.8 and 6.1.1.4'
O O 0.0106 0.0060 'International Tables Vol C Tables 4.2.6.8 and 6.1.1.4'
I I -0.4742 1.8119 'International Tables Vol C Tables 4.2.6.8 and 6.1.1.4'
W W -0.8490 6.8722 'International Tables Vol C Tables 4.2.6.8 and 6.1.1.4'

loop_
_geom_angle_atom_site_label_1
_geom_angle_atom_site_label_2
_geom_angle_atom_site_label_3
_geom_angle
C1 W1 C2 77.6(5)
C1 W1 C3 113.7(4)
C2 W1 C3 77.5(4)
C1 W1 C6 96.0(4)
C2 W1 C6 98.5(3)
C3 W1 C6 147.9(4)
C1 W1 C5 94.9(4)
C2 W1 C5 133.5(3)
C3 W1 C5 143.2(3)
C6 W1 C5 36.0(2)
C1 W1 C7 127.0(4)
C2 W1 C7 89.0(4)
C3 W1 C7 112.8(4)
C6 W1 C7 35.2(3)
C5 W1 C7 59.1(2)
C1 W1 C8 152.4(4)
C2 W1 C8 113.9(4)
C3 W1 C8 93.6(4)
C6 W1 C8 58.5(3)
C5 W1 C8 58.6(3)
C7 W1 C8 34.9(3)
C1 W1 C9 125.1(4)
C2 W1 C9 146.9(4)
C3 W1 C9 108.1(3)
C6 W1 C9 58.9(3)
C5 W1 C9 35.3(3)
C7 W1 C9 58.4(3)
C8 W1 C9 34.9(3)
C1 W1 C4 75.6(4)
C2 W1 C4 125.6(4)
C3 W1 C4 71.5(4)
C6 W1 C4 130.6(3)
C5 W1 C4 95.4(3)
C7 W1 C4 144.1(3)
C8 W1 C4 111.7(3)
C9 W1 C4 86.0(3)
C12 N1 C14 109.2(6)
C12 N1 C13 107.4(6)
C14 N1 C13 108.6(6)
C12 N1 C11 111.8(6)
C14 N1 C11 111.5(5)
C13 N1 C11 108.0(5)
O1 C1 W1 177.3(10)
O2 C2 W1 176.7(12)
O3 C3 W1 174.5(10)
W1 C4 H4A 109.5
W1 C4 H4B 109.5
H4A C4 H4B 109.5
W1 C4 H4C 109.5
H4A C4 H4C 109.5
H4B C4 H4C 109.5
C9 C5 C6 107.3(7)
C9 C5 C10 126.9(6)
C6 C5 C10 125.4(7)
C9 C5 W1 73.3(4)
C6 C5 W1 71.9(4)
C10 C5 W1 126.0(5)
C7 C6 C5 107.9(7)
C7 C6 W1 73.3(4)
C5 C6 W1 72.1(4)
C7 C6 H6 125.9
C5 C6 H6 125.9
W1 C6 H6 125.9
C8 C7 C6 107.9(7)
C8 C7 W1 72.5(4)
C6 C7 W1 71.5(4)
C8 C7 H7 125.9
C6 C7 H7 125.9
W1 C7 H7 125.9
C7 C8 C9 108.9(7)
C7 C8 W1 72.6(4)
C9 C8 W1 72.7(4)
C7 C8 H8 125.4
C9 C8 H8 125.4
W1 C8 H8 125.4
C8 C9 C5 108.0(7)
C8 C9 W1 72.4(4)
C5 C9 W1 71.4(4)
C8 C9 H9 125.9
C5 C9 H9 125.9
W1 C9 H9 125.9
C5 C10 C11 108.3(6)
C5 C10 H10A 110.0
C11 C10 H10A 110.0
C5 C10 H10B 110.0
C11 C10 H10B 110.0
H10A C10 H10B 108.4
N1 C11 C10 116.0(5)
N1 C11 H11A 108.3
C10 C11 H11A 108.3
N1 C11 H11B 108.3
C10 C11 H11B 108.3
H11A C11 H11B 107.4
N1 C12 H12A 109.5
N1 C12 H12B 109.5
H12A C12 H12B 109.5
N1 C12 H12C 109.5
H12A C12 H12C 109.5
H12B C12 H12C 109.5
N1 C13 H13A 109.5
N1 C13 H13B 109.5
H13A C13 H13B 109.5
N1 C13 H13C 109.5
H13A C13 H13C 109.5
H13B C13 H13C 109.5
N1 C14 H14A 109.5
N1 C14 H14B 109.5
H14A C14 H14B 109.5
N1 C14 H14C 109.5
H14A C14 H14C 109.5
H14B C14 H14C 109.5

loop_
_geom_bond_atom_site_label_1
_geom_bond_atom_site_label_2
_geom_bond_distance
W1 C1 1.968(10)
W1 C2 1.993(9)
W1 C3 2.009(9)
W1 C6 2.322(6)
W1 C5 2.323(6)
W1 C7 2.345(7)
W1 C8 2.343(8)
W1 C9 2.348(7)
W1 C4 2.368(14)
O1 C1 1.152(12)
O2 C2 1.122(11)
O3 C3 1.136(10)
N1 C12 1.482(9)
N1 C14 1.500(9)
N1 C13 1.503(8)
N1 C11 1.509(8)
C4 H4A 0.9800
C4 H4B 0.9800
C4 H4C 0.9800
C5 C9 1.418(11)
C5 C6 1.435(9)
C5 C10 1.505(10)
C6 C7 1.411(11)
C6 H6 1.0000
C7 C8 1.407(11)
C7 H7 1.0000
C8 C9 1.407(11)
C8 H8 1.0000
C9 H9 1.0000
C10 C11 1.522(9)
C10 H10A 0.9900
C10 H10B 0.9900
C11 H11A 0.9900
C11 H11B 0.9900
C12 H12A 0.9800
C12 H12B 0.9800
C12 H12C 0.9800
C13 H13A 0.9800
C13 H13B 0.9800
C13 H13C 0.9800
C14 H14A 0.9800
C14 H14B 0.9800
C14 H14C 0.9800

loop_
_geom_torsion_atom_site_label_1
_geom_torsion_atom_site_label_2
_geom_torsion_atom_site_label_3
_geom_torsion_atom_site_label_4
_geom_torsion
C2 W1 C1 O1 -139(22)
C3 W1 C1 O1 151(21)
C6 W1 C1 O1 -42(22)
C5 W1 C1 O1 -5(22)
C7 W1 C1 O1 -60(22)
C8 W1 C1 O1 -21(22)
C9 W1 C1 O1 14(22)
C4 W1 C1 O1 89(22)
C1 W1 C2 O2 7(15)
C3 W1 C2 O2 125(15)
C6 W1 C2 O2 -88(15)
C5 W1 C2 O2 -78(15)
C7 W1 C2 O2 -122(15)
C8 W1 C2 O2 -147(15)
C9 W1 C2 O2 -131(15)
C4 W1 C2 O2 69(15)
C1 W1 C3 O3 -39(9)
C2 W1 C3 O3 -109(9)
C6 W1 C3 O3 165(9)
C5 W1 C3 O3 99(9)
C7 W1 C3 O3 167(9)
C8 W1 C3 O3 137(9)
C9 W1 C3 O3 105(9)
C4 W1 C3 O3 26(9)
C1 W1 C5 C9 151.3(5)
C2 W1 C5 C9 -131.1(6)
C3 W1 C5 C9 9.4(8)
C6 W1 C5 C9 -115.1(6)
C7 W1 C5 C9 -77.9(5)
C8 W1 C5 C9 -36.8(5)
C4 W1 C5 C9 75.3(5)
C1 W1 C5 C6 -93.5(5)
C2 W1 C5 C6 -16.0(7)
C3 W1 C5 C6 124.5(6)
C7 W1 C5 C6 37.3(4)
C8 W1 C5 C6 78.3(5)
C9 W1 C5 C6 115.1(6)
C4 W1 C5 C6 -169.5(5)
C1 W1 C5 C10 27.5(7)
C2 W1 C5 C10 105.1(8)
C3 W1 C5 C10 -114.4(8)
C6 W1 C5 C10 121.1(8)
C7 W1 C5 C10 158.3(7)
C8 W1 C5 C10 -160.6(7)
C9 W1 C5 C10 -123.8(8)
C4 W1 C5 C10 -48.4(6)
C9 C5 C6 C7 0.2(7)
C10 C5 C6 C7 173.2(6)
W1 C5 C6 C7 -65.0(5)
C9 C5 C6 W1 65.3(5)
C10 C5 C6 W1 -121.8(7)
C1 W1 C6 C7 -154.3(5)
C2 W1 C6 C7 -75.9(6)
C3 W1 C6 C7 4.1(8)
C5 W1 C6 C7 115.7(7)
C8 W1 C6 C7 37.0(4)
C9 W1 C6 C7 78.0(5)
C4 W1 C6 C7 129.5(5)
C1 W1 C6 C5 90.0(5)
C2 W1 C6 C5 168.3(5)
C3 W1 C6 C5 -111.6(7)
C7 W1 C6 C5 -115.7(7)
C8 W1 C6 C5 -78.8(5)
C9 W1 C6 C5 -37.7(4)
C4 W1 C6 C5 13.8(6)
C5 C6 C7 C8 0.5(8)
W1 C6 C7 C8 -63.8(5)
C5 C6 C7 W1 64.2(4)
C1 W1 C7 C8 149.2(5)
C2 W1 C7 C8 -137.2(5)
C3 W1 C7 C8 -61.1(5)
C6 W1 C7 C8 116.5(6)
C5 W1 C7 C8 78.4(5)
C9 W1 C7 C8 36.8(4)
C4 W1 C7 C8 28.4(7)
C1 W1 C7 C6 32.7(7)
C2 W1 C7 C6 106.4(5)
C3 W1 C7 C6 -177.6(5)
C5 W1 C7 C6 -38.1(4)
C8 W1 C7 C6 -116.5(6)
C9 W1 C7 C6 -79.7(5)
C4 W1 C7 C6 -88.1(7)
C6 C7 C8 C9 -1.0(8)
W1 C7 C8 C9 -64.1(5)
C6 C7 C8 W1 63.1(5)
C1 W1 C8 C7 -62.0(9)
C2 W1 C8 C7 48.0(6)
C3 W1 C8 C7 126.0(5)
C6 W1 C8 C7 -37.2(4)
C5 W1 C8 C7 -79.7(5)
C9 W1 C8 C7 -116.9(7)
C4 W1 C8 C7 -162.5(5)
C1 W1 C8 C9 55.0(10)
C2 W1 C8 C9 165.0(5)
C3 W1 C8 C9 -117.1(5)
C6 W1 C8 C9 79.7(5)
C5 W1 C8 C9 37.3(4)
C7 W1 C8 C9 116.9(7)
C4 W1 C8 C9 -45.6(6)
C7 C8 C9 C5 1.1(8)
W1 C8 C9 C5 -62.9(5)
C7 C8 C9 W1 64.0(5)
C6 C5 C9 C8 -0.8(8)
C10 C5 C9 C8 -173.6(6)
W1 C5 C9 C8 63.5(5)
C6 C5 C9 W1 -64.4(4)
C10 C5 C9 W1 122.8(7)
C1 W1 C9 C8 -152.4(5)
C2 W1 C9 C8 -25.7(9)
C3 W1 C9 C8 69.2(6)
C6 W1 C9 C8 -78.3(5)
C5 W1 C9 C8 -116.7(7)
C7 W1 C9 C8 -36.8(5)
C4 W1 C9 C8 138.3(5)
C1 W1 C9 C5 -35.8(6)
C2 W1 C9 C5 91.0(8)
C3 W1 C9 C5 -174.1(5)
C6 W1 C9 C5 38.4(4)
C7 W1 C9 C5 79.8(5)
C8 W1 C9 C5 116.7(7)
C4 W1 C9 C5 -105.1(5)
C9 C5 C10 C11 101.1(8)
C6 C5 C10 C11 -70.5(9)
W1 C5 C10 C11 -163.2(5)
C12 N1 C11 C10 72.0(8)
C14 N1 C11 C10 -50.7(8)
C13 N1 C11 C10 -170.0(6)
C5 C10 C11 N1 -177.1(6)
